data_7207228
loop_
_publ_author_name
'Li, Xiao-Zeng'
'Hao, Peng-Peng'
'Wang, Dan'
'Zhang, Wen-Qin'
'Zhu, Li-Na'

_publ_section_title
;
 New metalloligands suitable for the construction of polynuclear complexes
 and coordination polymers with exposed metal sites
;
_journal_issue 2
_journal_name_full CrystEngComm
_journal_page_first 366
_journal_paper_doi 10.1039/c1ce06273e
_journal_volume 14
_journal_year 2012
_chemical_formula_sum 'C108 H120 N16 Na8 Ni4 O48'
_chemical_formula_weight 2828.88
_chemical_name_systematic
;
?
;
_space_group_IT_number 15
_symmetry_cell_setting monoclinic
_symmetry_space_group_name_Hall '-C 2yc'
_symmetry_space_group_name_H-M 'C 1 2/c 1'
_atom_sites_solution_hydrogens geom
_atom_sites_solution_primary direct
_atom_sites_solution_secondary difmap
_audit_creation_method SHELXL-97
_cell_angle_alpha 90.00
_cell_angle_beta 106.958(7)
_cell_angle_gamma 90.00
_cell_formula_units_Z 4
_cell_length_a 34.433(12)
_cell_length_b 12.141(3)
_cell_length_c 30.332(8)
_cell_measurement_temperature 113(2)
_cell_volume 12129(6)
_computing_cell_refinement CrystalClear
_computing_data_collection CrystalClear
_computing_data_reduction CrystalClear
_computing_molecular_graphics 'Bruker SHELXTL'
_computing_publication_material 'CrystalStructure 3.8'
_computing_structure_refinement 'SHELXL-97 (Sheldrick, 1997)'
_computing_structure_solution 'SHELXS-97 (Sheldrick, 1990)'
_diffrn_ambient_temperature 113(2)
_diffrn_measured_fraction_theta_full 0.997
_diffrn_measured_fraction_theta_max 0.997
_diffrn_measurement_device_type 'Rigaku Saturn CCD area detector'
_diffrn_measurement_method '\w and \f scans'
_diffrn_radiation_monochromator multilayer
_diffrn_radiation_source 'fine-focus sealed tube'
_diffrn_radiation_type MoK\a
_diffrn_radiation_wavelength 0.71073
_diffrn_reflns_av_R_equivalents 0.0776
_diffrn_reflns_av_sigmaI/netI 0.0720
_diffrn_reflns_limit_h_max 40
_diffrn_reflns_limit_h_min -40
_diffrn_reflns_limit_k_max 14
_diffrn_reflns_limit_k_min -14
_diffrn_reflns_limit_l_max 36
_diffrn_reflns_limit_l_min -34
_diffrn_reflns_number 41950
_diffrn_reflns_theta_full 25.02
_diffrn_reflns_theta_max 25.02
_diffrn_reflns_theta_min 1.79
_exptl_absorpt_coefficient_mu 0.738
_exptl_absorpt_correction_T_max 0.8664
_exptl_absorpt_correction_T_min 0.8664
_exptl_absorpt_correction_type multi-scan
_exptl_absorpt_process_details CrystalClear
_exptl_crystal_colour Red
_exptl_crystal_density_diffrn 1.549
_exptl_crystal_density_method 'not measured'
_exptl_crystal_description Prism
_exptl_crystal_F_000 5736
_exptl_crystal_size_max 0.20
_exptl_crystal_size_mid 0.20
_exptl_crystal_size_min 0.20
_refine_diff_density_max 1.665
_refine_diff_density_min -0.850
_refine_diff_density_rms 0.113
_refine_ls_extinction_method none
_refine_ls_goodness_of_fit_ref 1.141
_refine_ls_hydrogen_treatment constr
_refine_ls_matrix_type full
_refine_ls_number_parameters 896
_refine_ls_number_reflns 10679
_refine_ls_number_restraints 88
_refine_ls_restrained_S_all 1.148
_refine_ls_R_factor_all 0.0917
_refine_ls_R_factor_gt 0.0806
_refine_ls_shift/su_max 0.000
_refine_ls_shift/su_mean 0.000
_refine_ls_structure_factor_coef Fsqd
_refine_ls_weighting_details 'calc w=1/[\s^2^(Fo^2^)+(0.0826P)^2^+84.2653P] where P=(Fo^2^+2Fc^2^)/3'
_refine_ls_weighting_scheme calc
_refine_ls_wR_factor_gt 0.2000
_refine_ls_wR_factor_ref 0.2068
_reflns_number_gt 9273
_reflns_number_total 10679
_reflns_threshold_expression >2sigma(I)
_cod_data_source_file c1ce06273e.txt
_cod_data_source_block x
_cod_depositor_comments
;
The following automatic conversions were performed:

'_symmetry_cell_setting' value 'Monoclinic' changed to 'monoclinic'
according to /home/saulius/struct/CIF-dictionaries/cif_core.dic
dictionary named 'cif_core.dic' version 2.4.1 from
2010-06-29.

'_exptl_absorpt_correction_type' value 'MULTI-SCAN'
changed to 'multi-scan' according to
/home/saulius/struct/CIF-dictionaries/cif_core.dic dictionary named
'cif_core.dic' version 2.4.1 from 2010-06-29.

Automatic conversion script
Id: cif_fix_values 1715 2011-07-08 13:25:40Z adriana 
;
_cod_original_sg_symbol_H-M C2/c
_cod_database_code 7207228

loop_
_symmetry_equiv_pos_as_xyz
'x, y, z'
'-x, y, -z+1/2'
'x+1/2, y+1/2, z'
'-x+1/2, y+1/2, -z+1/2'
'-x, -y, -z'
'x, -y, z-1/2'
'-x+1/2, -y+1/2, -z'
'x+1/2, -y+1/2, z-1/2'

loop_
_atom_site_label
_atom_site_type_symbol
_atom_site_fract_x
_atom_site_fract_y
_atom_site_fract_z
_atom_site_U_iso_or_equiv
_atom_site_adp_type
_atom_site_occupancy
_atom_site_symmetry_multiplicity
_atom_site_calc_flag
_atom_site_refinement_flags
_atom_site_disorder_assembly
_atom_site_disorder_group
Ni1 Ni 0.36970(2) 0.12034(5) 0.57204(2) 0.02337(19) Uani 1 1 d . . .
Ni2 Ni 0.41252(2) -0.13002(5) 0.43147(2) 0.02215(18) Uani 1 1 d . . .
O1 O 0.31431(12) 0.2206(3) 0.44933(12) 0.0315(9) Uani 1 1 d . C .
O2 O 0.33627(12) 0.0058(3) 0.44765(12) 0.0300(8) Uani 1 1 d . C .
O3 O 0.46769(12) -0.1835(3) 0.65323(13) 0.0336(9) Uani 1 1 d . . .
O4 O 0.42261(12) -0.1466(3) 0.69143(12) 0.0317(9) Uani 1 1 d . . .
O5 O 0.36911(15) 0.3602(4) 0.69602(14) 0.0429(11) Uani 1 1 d . . .
O6 O 0.38965(13) 0.4922(3) 0.65550(14) 0.0371(10) Uani 1 1 d . . .
O7 O 0.48664(11) -0.1184(3) 0.55550(12) 0.0280(8) Uani 1 1 d . . .
O8 O 0.46095(13) -0.3253(3) 0.53464(13) 0.0352(9) Uani 1 1 d . . .
O9 O 0.32570(14) -0.3847(3) 0.30608(14) 0.0411(10) Uani 1 1 d . . .
O10 O 0.29489(13) -0.2324(4) 0.32049(14) 0.0397(10) Uani 1 1 d . . .
O11 O 0.36274(12) 0.2100(3) 0.36170(13) 0.0299(8) Uani 1 1 d . C .
O12 O 0.42750(11) 0.2494(3) 0.36565(12) 0.0283(8) Uani 1 1 d . . .
N1 N 0.35447(13) 0.0096(3) 0.52847(14) 0.0231(9) Uani 1 1 d . . .
N2 N 0.40812(14) 0.0318(3) 0.61398(15) 0.0255(9) Uani 1 1 d . . .
N3 N 0.38548(14) 0.2339(4) 0.61530(15) 0.0271(10) Uani 1 1 d . . .
N4 N 0.33383(13) 0.2098(3) 0.52939(15) 0.0251(9) Uani 1 1 d . . .
N5 N 0.41584(14) -0.2594(3) 0.46643(14) 0.0243(9) Uani 1 1 d . . .
N6 N 0.38302(14) -0.1981(3) 0.37660(14) 0.0254(9) Uani 1 1 d . . .
N7 N 0.41101(14) -0.0040(4) 0.39493(15) 0.0252(9) Uani 1 1 d . . .
N8 N 0.44121(13) -0.0597(3) 0.48609(14) 0.0219(9) Uani 1 1 d . . .
C1 C 0.32842(16) 0.1734(4) 0.48602(18) 0.0263(11) Uani 1 1 d . . .
C2 C 0.34114(15) 0.0503(4) 0.48545(18) 0.0237(11) Uani 1 1 d . . .
C3 C 0.35698(16) -0.1048(4) 0.53783(18) 0.0241(11) Uani 1 1 d . . .
C4 C 0.33271(17) -0.1800(4) 0.50612(19) 0.0285(12) Uani 1 1 d . . .
H4 H 0.3168 -0.1545 0.4768 0.034 Uiso 1 1 calc R . .
C5 C 0.33175(17) -0.2897(4) 0.51696(19) 0.0301(12) Uani 1 1 d . . .
H5 H 0.3145 -0.3384 0.4954 0.036 Uiso 1 1 calc R . .
C6 C 0.35565(18) -0.3304(4) 0.55898(19) 0.0308(12) Uani 1 1 d . . .
H6 H 0.3549 -0.4063 0.5662 0.037 Uiso 1 1 calc R . .
C7 C 0.38028(18) -0.2594(4) 0.58984(19) 0.0296(12) Uani 1 1 d . . .
H7 H 0.3971 -0.2876 0.6182 0.036 Uiso 1 1 calc R . .
C8 C 0.38148(17) -0.1449(4) 0.58074(18) 0.0260(11) Uani 1 1 d . . .
C9 C 0.40853(16) -0.0769(4) 0.61616(17) 0.0257(11) Uani 1 1 d . . .
C10 C 0.43600(17) -0.1414(4) 0.65754(17) 0.0258(11) Uani 1 1 d . . .
C11 C 0.43724(17) 0.1004(4) 0.64462(18) 0.0278(12) Uani 1 1 d . . .
C12 C 0.47743(19) 0.0715(5) 0.6682(2) 0.0400(14) Uani 1 1 d . . .
H12 H 0.4865 -0.0020 0.6670 0.048 Uiso 1 1 calc R . .
C13 C 0.5036(2) 0.1501(6) 0.6931(2) 0.0510(18) Uani 1 1 d . . .
H13 H 0.5305 0.1295 0.7100 0.061 Uiso 1 1 calc R . .
C14 C 0.4916(2) 0.2582(5) 0.6940(2) 0.0450(16) Uani 1 1 d . . .
H14 H 0.5102 0.3111 0.7113 0.054 Uiso 1 1 calc R . .
C15 C 0.45265(19) 0.2899(5) 0.6699(2) 0.0369(14) Uani 1 1 d . . .
H15 H 0.4447 0.3649 0.6698 0.044 Uiso 1 1 calc R . .
C16 C 0.42486(17) 0.2110(4) 0.64541(18) 0.0284(12) Uani 1 1 d . . .
C17 C 0.36416(18) 0.3218(4) 0.61822(19) 0.0297(12) Uani 1 1 d . . .
C18 C 0.37609(19) 0.3988(5) 0.6603(2) 0.0354(13) Uani 1 1 d . . .
C19 C 0.32729(17) 0.3531(4) 0.5836(2) 0.0296(12) Uani 1 1 d . . .
C20 C 0.30366(18) 0.4407(5) 0.5938(2) 0.0337(13) Uani 1 1 d . . .
H20 H 0.3113 0.4715 0.6239 0.040 Uiso 1 1 calc R . .
C21 C 0.27027(19) 0.4817(5) 0.5613(2) 0.0381(14) Uani 1 1 d . . .
H21 H 0.2547 0.5390 0.5692 0.046 Uiso 1 1 calc R . .
C22 C 0.25943(18) 0.4392(5) 0.5173(2) 0.0335(13) Uani 1 1 d . . .
H22 H 0.2369 0.4693 0.4945 0.040 Uiso 1 1 calc R . .
C23 C 0.28104(17) 0.3530(4) 0.50584(19) 0.0277(11) Uani 1 1 d . . .
H23 H 0.2731 0.3252 0.4752 0.033 Uiso 1 1 calc R . .
C24 C 0.31426(16) 0.3061(4) 0.53855(18) 0.0246(11) Uani 1 1 d . . .
C25 C 0.46086(16) -0.1338(4) 0.51845(18) 0.0252(11) Uani 1 1 d . . .
C26 C 0.44566(16) -0.2526(4) 0.50651(17) 0.0253(11) Uani 1 1 d . . .
C27 C 0.39097(16) -0.3530(4) 0.45410(18) 0.0245(11) Uani 1 1 d . . .
C28 C 0.39435(18) -0.4454(4) 0.48353(18) 0.0277(12) Uani 1 1 d . . .
H28 H 0.4163 -0.4490 0.5111 0.033 Uiso 1 1 calc R . .
C29 C 0.36629(18) -0.5306(4) 0.4729(2) 0.0324(13) Uani 1 1 d . . .
H29 H 0.3693 -0.5912 0.4934 0.039 Uiso 1 1 calc R . .
C30 C 0.33428(18) -0.5292(4) 0.4332(2) 0.0326(13) Uani 1 1 d . . .
H30 H 0.3146 -0.5865 0.4271 0.039 Uiso 1 1 calc R . .
C31 C 0.33104(18) -0.4438(4) 0.40274(19) 0.0312(12) Uani 1 1 d . . .
H31 H 0.3091 -0.4434 0.3751 0.037 Uiso 1 1 calc R . .
C32 C 0.35964(17) -0.3559(4) 0.41128(18) 0.0267(11) Uani 1 1 d . . .
C33 C 0.35746(17) -0.2797(4) 0.37345(18) 0.0270(11) Uani 1 1 d . . .
C34 C 0.32350(18) -0.3010(5) 0.32917(19) 0.0321(13) Uani 1 1 d . . .
C35 C 0.38606(17) -0.1393(4) 0.33712(18) 0.0264(11) Uani 1 1 d . . .
C36 C 0.37876(18) -0.1830(5) 0.29293(19) 0.0328(13) Uani 1 1 d . . .
H36 H 0.3695 -0.2568 0.2868 0.039 Uiso 1 1 calc R . .
C37 C 0.38507(19) -0.1187(5) 0.2581(2) 0.0364(14) Uani 1 1 d . . .
H37 H 0.3789 -0.1470 0.2276 0.044 Uiso 1 1 calc R . .
C38 C 0.4004(2) -0.0123(5) 0.2675(2) 0.0415(15) Uani 1 1 d . . .
H38 H 0.4047 0.0318 0.2434 0.050 Uiso 1 1 calc R . .
C39 C 0.4096(2) 0.0295(5) 0.3119(2) 0.0388(14) Uani 1 1 d . . .
H39 H 0.4212 0.1008 0.3184 0.047 Uiso 1 1 calc R . .
C40 C 0.40187(17) -0.0321(4) 0.34706(18) 0.0277(12) Uani 1 1 d . . .
C41 C 0.41389(16) 0.0981(4) 0.40965(18) 0.0242(11) Uani 1 1 d . . .
C42 C 0.40002(17) 0.1944(4) 0.37541(18) 0.0271(12) Uani 1 1 d . . .
C43 C 0.42816(16) 0.1293(4) 0.45801(18) 0.0238(11) Uani 1 1 d . . .
C44 C 0.42887(17) 0.2426(4) 0.46826(19) 0.0285(12) Uani 1 1 d . . .
H44 H 0.4170 0.2929 0.4441 0.034 Uiso 1 1 calc R . .
C45 C 0.44605(19) 0.2829(5) 0.5118(2) 0.0350(13) Uani 1 1 d . . .
H45 H 0.4458 0.3597 0.5177 0.042 Uiso 1 1 calc R . .
C46 C 0.46379(18) 0.2102(5) 0.5471(2) 0.0313(12) Uani 1 1 d . . .
H46 H 0.4764 0.2374 0.5773 0.038 Uiso 1 1 calc R . .
C47 C 0.46319(17) 0.0975(4) 0.53865(18) 0.0285(12) Uani 1 1 d . . .
H47 H 0.4756 0.0488 0.5632 0.034 Uiso 1 1 calc R . .
C48 C 0.44463(16) 0.0540(4) 0.49438(18) 0.0242(11) Uani 1 1 d . . .
Na1 Na 0.49741(7) 0.26135(17) 0.39387(7) 0.0284(5) Uani 1 1 d . . .
Na2 Na 0.42121(7) 0.37355(17) 0.30109(7) 0.0282(5) Uani 1 1 d . . .
Na3 Na 0.31697(8) 0.3490(3) 0.23130(10) 0.0582(8) Uani 1 1 d . . .
Na4 Na 0.31002(7) 0.1291(2) 0.38226(7) 0.0358(5) Uani 1 1 d . . .
O14 O 0.46461(13) 0.2567(3) 0.27455(14) 0.0383(10) Uani 1 1 d . . .
H14E H 0.4810 0.2240 0.2972 0.058 Uiso 1 1 d R . .
H14D H 0.4569 0.2238 0.2487 0.058 Uiso 1 1 d R . .
O15 O 0.35441(12) 0.3976(3) 0.30763(13) 0.0357(9) Uani 1 1 d . A .
O16 O 0.37962(13) 0.3353(3) 0.21515(14) 0.0366(9) Uani 1 1 d . A .
O13 O 0.48583(14) 0.4323(3) 0.35697(14) 0.0402(10) Uani 1 1 d . . .
H13A H 0.5026 0.4402 0.3414 0.060 Uiso 1 1 d R . .
C49 C 0.4905(2) 0.5287(6) 0.3836(3) 0.0534(18) Uani 1 1 d . . .
H49A H 0.4818 0.5938 0.3634 0.064 Uiso 1 1 calc R . .
H49B H 0.5193 0.5386 0.4016 0.064 Uiso 1 1 calc R . .
C50 C 0.4653(2) 0.5161(6) 0.4142(3) 0.062(2) Uani 1 1 d . . .
H50A H 0.4375 0.4976 0.3961 0.093 Uiso 1 1 calc R . .
H50B H 0.4651 0.5851 0.4308 0.093 Uiso 1 1 calc R . .
H50C H 0.4762 0.4569 0.4363 0.093 Uiso 1 1 calc R . .
O19 O 0.27864(19) 0.3069(6) 0.1541(2) 0.0798(19) Uani 1 1 d . A .
H19A H 0.2557 0.3495 0.1381 0.096 Uiso 1 1 calc R . .
C51 C 0.2913(3) 0.2180(9) 0.1337(3) 0.079(3) Uani 1 1 d . . .
H51A H 0.2929 0.1530 0.1539 0.094 Uiso 1 1 calc R A .
H51B H 0.3191 0.2331 0.1321 0.094 Uiso 1 1 calc R . .
C52 C 0.2662(3) 0.1896(8) 0.0878(3) 0.077(3) Uani 1 1 d . A .
H52A H 0.2376 0.1875 0.0875 0.116 Uiso 1 1 calc R . .
H52B H 0.2742 0.1171 0.0792 0.116 Uiso 1 1 calc R . .
H52C H 0.2697 0.2449 0.0658 0.116 Uiso 1 1 calc R . .
O22 O 0.30216(16) 0.5396(4) 0.21857(15) 0.0558(13) Uani 1 1 d . A .
H22A H 0.3181 0.5888 0.2140 0.084 Uiso 1 1 d R . .
H22B H 0.2770 0.5545 0.2098 0.084 Uiso 1 1 d R . .
O23 O 0.42930(18) 0.5480(4) 0.26950(18) 0.0360(12) Uani 0.85 1 d P . .
O23' O 0.4119(11) 0.561(2) 0.2843(11) 0.038(7) Uani 0.15 1 d P . .
O24 O 0.5314(3) 0.4426(7) 0.2938(3) 0.112(3) Uani 1 1 d U . .
O17 O 0.2764(3) 0.2280(9) 0.2497(3) 0.047(2) Uani 0.50 1 d P A 1
O18 O 0.2967(6) 0.0333(17) 0.2596(7) 0.134(6) Uani 0.50 1 d PU B 1
O20 O 0.2765(5) -0.0039(12) 0.3381(6) 0.082(4) Uani 0.50 1 d P C 1
O21 O 0.2679(3) 0.2804(9) 0.3413(4) 0.052(2) Uani 0.50 1 d PDU C 1
C53 C 0.2259(4) 0.3009(17) 0.3331(7) 0.076(3) Uani 0.50 1 d PDU C 1
H53A H 0.2118 0.2315 0.3360 0.091 Uiso 0.50 1 calc PR C 1
H53B H 0.2142 0.3293 0.3014 0.091 Uiso 0.50 1 calc PR C 1
C54 C 0.2198(5) 0.3859(16) 0.3682(6) 0.072(4) Uani 0.50 1 d PDU C 1
H54A H 0.1915 0.4113 0.3587 0.108 Uiso 0.50 1 calc PR C 1
H54B H 0.2379 0.4487 0.3694 0.108 Uiso 0.50 1 calc PR C 1
H54C H 0.2259 0.3517 0.3987 0.108 Uiso 0.50 1 calc PR C 1
O17' O 0.2544(3) 0.3371(10) 0.2599(4) 0.064(3) Uani 0.50 1 d P A 2
O18' O 0.3197(5) 0.1482(13) 0.2583(5) 0.101(5) Uani 0.50 1 d P A 2
O20' O 0.2893(4) 0.0106(10) 0.3160(4) 0.057(3) Uani 0.50 1 d P C 2
O21' O 0.2545(4) 0.2230(11) 0.3371(4) 0.069(3) Uani 0.50 1 d PDU C 2
C53' C 0.2337(5) 0.2952(13) 0.3598(6) 0.066(3) Uani 0.50 1 d PDU C 2
H53C H 0.2518 0.3194 0.3900 0.079 Uiso 0.50 1 calc PR C 2
H53D H 0.2095 0.2588 0.3645 0.079 Uiso 0.50 1 calc PR C 2
C54' C 0.2212(9) 0.394(2) 0.3260(9) 0.131(6) Uani 0.50 1 d PDU C 2
H54D H 0.2107 0.3669 0.2943 0.196 Uiso 0.50 1 calc PR C 2
H54E H 0.2449 0.4411 0.3284 0.196 Uiso 0.50 1 calc PR C 2
H54F H 0.2001 0.4374 0.3339 0.196 Uiso 0.50 1 calc PR C 2

loop_
_atom_site_aniso_label
_atom_site_aniso_U_11
_atom_site_aniso_U_22
_atom_site_aniso_U_33
_atom_site_aniso_U_23
_atom_site_aniso_U_13
_atom_site_aniso_U_12
Ni1 0.0290(4) 0.0152(3) 0.0249(4) 0.0011(2) 0.0062(3) -0.0012(3)
Ni2 0.0297(4) 0.0142(3) 0.0226(4) 0.0017(2) 0.0075(3) -0.0016(3)
O1 0.041(2) 0.0236(19) 0.027(2) 0.0071(16) 0.0066(17) 0.0019(17)
O2 0.037(2) 0.028(2) 0.026(2) -0.0004(16) 0.0095(16) 0.0021(17)
O3 0.034(2) 0.033(2) 0.034(2) 0.0030(17) 0.0096(17) 0.0108(18)
O4 0.047(2) 0.025(2) 0.025(2) 0.0018(15) 0.0123(17) 0.0042(18)
O5 0.065(3) 0.034(2) 0.031(2) -0.0037(18) 0.016(2) -0.015(2)
O6 0.049(3) 0.0187(19) 0.045(2) -0.0031(17) 0.016(2) -0.0073(18)
O7 0.030(2) 0.0219(19) 0.028(2) 0.0016(15) 0.0032(17) -0.0019(16)
O8 0.050(3) 0.0173(19) 0.032(2) 0.0064(16) 0.0013(18) 0.0015(18)
O9 0.061(3) 0.026(2) 0.031(2) -0.0031(17) 0.004(2) -0.003(2)
O10 0.037(2) 0.038(2) 0.040(2) 0.0041(19) 0.0056(19) -0.001(2)
O11 0.031(2) 0.0240(19) 0.034(2) 0.0049(16) 0.0089(17) 0.0005(16)
O12 0.031(2) 0.0189(18) 0.035(2) 0.0071(15) 0.0104(16) 0.0027(16)
N1 0.024(2) 0.017(2) 0.027(2) 0.0018(17) 0.0073(18) 0.0006(17)
N2 0.031(2) 0.016(2) 0.029(2) 0.0004(17) 0.0077(19) -0.0001(18)
N3 0.033(2) 0.021(2) 0.026(2) 0.0021(18) 0.0057(19) -0.0034(19)
N4 0.030(2) 0.016(2) 0.031(2) 0.0027(17) 0.0116(19) 0.0002(18)
N5 0.035(2) 0.015(2) 0.023(2) -0.0001(16) 0.0076(19) -0.0032(18)
N6 0.033(2) 0.015(2) 0.026(2) 0.0030(17) 0.0071(19) -0.0011(18)
N7 0.031(2) 0.018(2) 0.027(2) 0.0028(17) 0.0098(19) 0.0012(18)
N8 0.029(2) 0.013(2) 0.023(2) -0.0004(16) 0.0062(18) -0.0011(17)
C1 0.024(3) 0.022(3) 0.032(3) 0.003(2) 0.007(2) -0.007(2)
C2 0.019(2) 0.022(3) 0.031(3) 0.002(2) 0.009(2) -0.003(2)
C3 0.027(3) 0.017(2) 0.032(3) 0.000(2) 0.014(2) -0.002(2)
C4 0.034(3) 0.023(3) 0.029(3) -0.003(2) 0.010(2) -0.002(2)
C5 0.033(3) 0.021(3) 0.038(3) -0.008(2) 0.012(2) -0.006(2)
C6 0.041(3) 0.018(3) 0.039(3) -0.002(2) 0.020(3) 0.001(2)
C7 0.045(3) 0.017(3) 0.028(3) 0.004(2) 0.013(2) 0.006(2)
C8 0.035(3) 0.015(2) 0.030(3) 0.002(2) 0.014(2) -0.001(2)
C9 0.028(3) 0.025(3) 0.027(3) 0.002(2) 0.011(2) 0.002(2)
C10 0.035(3) 0.016(2) 0.024(3) 0.001(2) 0.005(2) 0.001(2)
C11 0.032(3) 0.023(3) 0.025(3) 0.003(2) 0.003(2) -0.005(2)
C12 0.039(3) 0.030(3) 0.045(4) 0.005(3) 0.002(3) -0.001(3)
C13 0.037(4) 0.045(4) 0.055(4) 0.008(3) -0.011(3) -0.004(3)
C14 0.043(4) 0.034(3) 0.051(4) -0.001(3) 0.002(3) -0.012(3)
C15 0.043(3) 0.027(3) 0.036(3) 0.000(2) 0.003(3) -0.011(3)
C16 0.037(3) 0.019(3) 0.027(3) 0.002(2) 0.005(2) -0.005(2)
C17 0.038(3) 0.018(3) 0.037(3) 0.000(2) 0.018(3) -0.008(2)
C18 0.045(4) 0.024(3) 0.038(3) -0.004(2) 0.014(3) 0.000(3)
C19 0.035(3) 0.017(3) 0.040(3) 0.002(2) 0.016(3) 0.003(2)
C20 0.038(3) 0.022(3) 0.045(3) -0.007(2) 0.019(3) -0.004(2)
C21 0.039(3) 0.021(3) 0.058(4) 0.001(3) 0.020(3) 0.004(3)
C22 0.030(3) 0.024(3) 0.048(3) 0.004(2) 0.013(3) -0.001(2)
C23 0.032(3) 0.019(3) 0.031(3) 0.005(2) 0.008(2) -0.001(2)
C24 0.027(3) 0.015(2) 0.035(3) 0.002(2) 0.014(2) -0.004(2)
C25 0.031(3) 0.018(3) 0.028(3) 0.002(2) 0.010(2) 0.003(2)
C26 0.030(3) 0.021(3) 0.027(3) -0.001(2) 0.011(2) 0.004(2)
C27 0.032(3) 0.014(2) 0.029(3) 0.001(2) 0.013(2) -0.002(2)
C28 0.040(3) 0.014(2) 0.031(3) 0.003(2) 0.013(2) 0.001(2)
C29 0.042(3) 0.018(3) 0.043(3) 0.005(2) 0.022(3) 0.003(2)
C30 0.040(3) 0.017(3) 0.047(3) -0.005(2) 0.022(3) -0.006(2)
C31 0.037(3) 0.023(3) 0.033(3) -0.002(2) 0.011(2) -0.005(2)
C32 0.035(3) 0.018(3) 0.028(3) 0.000(2) 0.011(2) 0.000(2)
C33 0.034(3) 0.021(3) 0.027(3) 0.001(2) 0.010(2) 0.000(2)
C34 0.040(3) 0.022(3) 0.032(3) 0.003(2) 0.007(3) -0.004(2)
C35 0.032(3) 0.021(3) 0.025(3) 0.003(2) 0.007(2) 0.000(2)
C36 0.037(3) 0.030(3) 0.031(3) -0.002(2) 0.010(2) 0.002(2)
C37 0.048(4) 0.035(3) 0.027(3) 0.001(2) 0.013(3) 0.001(3)
C38 0.063(4) 0.035(3) 0.032(3) 0.007(3) 0.021(3) 0.007(3)
C39 0.062(4) 0.023(3) 0.037(3) 0.003(2) 0.022(3) 0.002(3)
C40 0.035(3) 0.024(3) 0.026(3) 0.003(2) 0.011(2) 0.000(2)
C41 0.026(3) 0.021(3) 0.029(3) 0.001(2) 0.013(2) 0.003(2)
C42 0.037(3) 0.017(3) 0.028(3) -0.001(2) 0.012(2) -0.002(2)
C43 0.031(3) 0.016(2) 0.026(3) 0.000(2) 0.011(2) -0.001(2)
C44 0.038(3) 0.017(3) 0.033(3) 0.003(2) 0.014(2) 0.004(2)
C45 0.045(3) 0.024(3) 0.039(3) 0.001(2) 0.016(3) 0.000(3)
C46 0.038(3) 0.023(3) 0.033(3) -0.002(2) 0.011(2) -0.001(2)
C47 0.037(3) 0.020(3) 0.027(3) -0.001(2) 0.007(2) 0.000(2)
C48 0.026(3) 0.014(2) 0.035(3) 0.001(2) 0.012(2) -0.002(2)
Na1 0.0352(12) 0.0194(10) 0.0288(11) 0.0032(8) 0.0066(9) 0.0029(9)
Na2 0.0340(11) 0.0204(10) 0.0297(11) 0.0042(8) 0.0087(9) 0.0018(9)
Na3 0.0409(15) 0.069(2) 0.0600(18) -0.0268(15) 0.0071(13) -0.0055(14)
Na4 0.0364(12) 0.0417(14) 0.0282(12) 0.0063(9) 0.0076(10) -0.0068(10)
O14 0.041(2) 0.036(2) 0.034(2) -0.0091(18) 0.0032(18) 0.0085(19)
O15 0.039(2) 0.032(2) 0.036(2) 0.0049(17) 0.0100(18) 0.0072(18)
O16 0.040(2) 0.027(2) 0.042(2) 0.0010(17) 0.0108(19) 0.0000(18)
O13 0.053(3) 0.025(2) 0.037(2) 0.0045(17) 0.0036(19) -0.0101(19)
C49 0.066(5) 0.038(4) 0.055(4) -0.008(3) 0.016(4) -0.004(3)
C50 0.051(4) 0.037(4) 0.110(7) -0.009(4) 0.042(4) 0.004(3)
O19 0.067(4) 0.102(5) 0.068(4) -0.033(4) 0.016(3) 0.004(4)
C51 0.075(6) 0.093(7) 0.079(6) -0.031(5) 0.039(5) -0.010(5)
C52 0.087(7) 0.088(7) 0.065(5) -0.023(5) 0.037(5) -0.038(6)
O22 0.062(3) 0.065(3) 0.034(2) 0.002(2) 0.003(2) 0.004(3)
O23 0.047(3) 0.024(3) 0.032(3) 0.002(2) 0.004(2) -0.005(2)
O23' 0.07(2) 0.005(12) 0.046(19) -0.003(11) 0.025(16) 0.006(13)
O24 0.126(5) 0.103(5) 0.131(5) -0.028(4) 0.074(4) -0.022(4)
O17 0.033(5) 0.074(7) 0.031(5) -0.003(4) 0.004(4) -0.017(5)
O18 0.136(10) 0.129(10) 0.149(10) -0.002(8) 0.058(8) -0.001(8)
O20 0.075(10) 0.048(8) 0.100(12) -0.032(8) -0.010(8) -0.001(7)
O21 0.036(5) 0.038(5) 0.076(5) 0.001(5) 0.010(4) 0.000(4)
C53 0.059(6) 0.068(6) 0.090(6) 0.002(7) 0.004(6) 0.013(5)
C54 0.052(8) 0.088(10) 0.083(9) -0.005(8) 0.030(7) 0.005(7)
O17' 0.060(7) 0.075(8) 0.057(6) -0.004(6) 0.017(5) -0.014(6)
O18' 0.121(13) 0.077(10) 0.117(12) 0.034(8) 0.055(10) 0.008(9)
O20' 0.075(9) 0.043(6) 0.044(7) -0.001(5) 0.001(6) -0.022(6)
O21' 0.048(5) 0.076(6) 0.078(5) 0.011(6) 0.009(5) 0.022(5)
C53' 0.049(5) 0.061(6) 0.080(6) 0.005(6) 0.009(6) 0.010(5)
C54' 0.105(11) 0.116(11) 0.136(11) -0.004(11) -0.019(11) 0.014(10)

loop_
_atom_type_symbol
_atom_type_description
_atom_type_scat_dispersion_real
_atom_type_scat_dispersion_imag
_atom_type_scat_source
C C 0.0033 0.0016 'International Tables Vol C Tables 4.2.6.8 and 6.1.1.4'
H H 0.0000 0.0000 'International Tables Vol C Tables 4.2.6.8 and 6.1.1.4'
N N 0.0061 0.0033 'International Tables Vol C Tables 4.2.6.8 and 6.1.1.4'
O O 0.0106 0.0060 'International Tables Vol C Tables 4.2.6.8 and 6.1.1.4'
Na Na 0.0362 0.0249 'International Tables Vol C Tables 4.2.6.8 and 6.1.1.4'
Ni Ni 0.3393 1.1124 'International Tables Vol C Tables 4.2.6.8 and 6.1.1.4'

loop_
_geom_angle_atom_site_label_1
_geom_angle_atom_site_label_2
_geom_angle_atom_site_label_3
_geom_angle
_geom_angle_site_symmetry_1
_geom_angle_site_symmetry_3
N1 Ni1 N4 86.28(19) . .
N1 Ni1 N3 178.9(2) . .
N4 Ni1 N3 93.18(19) . .
N1 Ni1 N2 93.71(18) . .
N4 Ni1 N2 177.1(2) . .
N3 Ni1 N2 86.78(19) . .
N8 Ni2 N6 178.8(2) . .
N8 Ni2 N5 87.27(18) . .
N6 Ni2 N5 93.46(18) . .
N8 Ni2 N7 93.85(19) . .
N6 Ni2 N7 85.46(18) . .
N5 Ni2 N7 177.01(19) . .
C1 O1 Na4 119.3(4) . .
C2 O2 Na4 113.9(3) . .
C10 O3 Na1 149.2(4) . 5_656
C25 O7 Na1 118.0(3) . 5_656
C26 O8 Na1 115.0(3) . 5_656
C42 O11 Na4 131.6(3) . .
C42 O12 Na1 135.9(3) . .
C42 O12 Na2 128.3(3) . .
Na1 O12 Na2 95.61(15) . .
C2 N1 C3 122.6(4) . .
C2 N1 Ni1 111.8(3) . .
C3 N1 Ni1 125.6(3) . .
C9 N2 C11 123.9(5) . .
C9 N2 Ni1 126.8(4) . .
C11 N2 Ni1 109.3(3) . .
C17 N3 C16 124.2(5) . .
C17 N3 Ni1 126.3(4) . .
C16 N3 Ni1 109.5(3) . .
C1 N4 C24 121.6(4) . .
C1 N4 Ni1 111.2(4) . .
C24 N4 Ni1 127.2(4) . .
C26 N5 C27 122.3(4) . .
C26 N5 Ni2 111.3(3) . .
C27 N5 Ni2 126.4(3) . .
C33 N6 C35 122.0(5) . .
C33 N6 Ni2 125.3(4) . .
C35 N6 Ni2 111.8(3) . .
C41 N7 C40 122.8(4) . .
C41 N7 Ni2 125.6(4) . .
C40 N7 Ni2 111.3(3) . .
C25 N8 C48 121.7(4) . .
C25 N8 Ni2 111.1(3) . .
C48 N8 Ni2 127.1(3) . .
O1 C1 N4 129.9(5) . .
O1 C1 C2 118.6(5) . .
N4 C1 C2 111.5(4) . .
O2 C2 N1 131.0(5) . .
O2 C2 C1 117.9(5) . .
N1 C2 C1 111.0(4) . .
C4 C3 C8 118.7(5) . .
C4 C3 N1 120.6(5) . .
C8 C3 N1 120.5(5) . .
C5 C4 C3 121.0(5) . .
C5 C4 H4 119.5 . .
C3 C4 H4 119.5 . .
C4 C5 C6 120.9(5) . .
C4 C5 H5 119.5 . .
C6 C5 H5 119.5 . .
C7 C6 C5 119.1(5) . .
C7 C6 H6 120.5 . .
C5 C6 H6 120.5 . .
C6 C7 C8 122.0(5) . .
C6 C7 H7 119.0 . .
C8 C7 H7 119.0 . .
C3 C8 C7 118.2(5) . .
C3 C8 C9 124.4(5) . .
C7 C8 C9 117.4(5) . .
N2 C9 C8 122.3(5) . .
N2 C9 C10 122.8(5) . .
C8 C9 C10 114.8(4) . .
O4 C10 O3 127.8(5) . .
O4 C10 C9 114.2(5) . .
O3 C10 C9 118.0(5) . .
C12 C11 C16 119.1(5) . .
C12 C11 N2 126.1(5) . .
C16 C11 N2 114.2(5) . .
C13 C12 C11 119.8(6) . .
C13 C12 H12 120.1 . .
C11 C12 H12 120.1 . .
C12 C13 C14 121.2(6) . .
C12 C13 H13 119.4 . .
C14 C13 H13 119.4 . .
C13 C14 C15 120.4(6) . .
C13 C14 H14 119.8 . .
C15 C14 H14 119.8 . .
C14 C15 C16 119.8(6) . .
C14 C15 H15 120.1 . .
C16 C15 H15 120.1 . .
C15 C16 C11 119.7(5) . .
C15 C16 N3 125.5(5) . .
C11 C16 N3 114.2(5) . .
N3 C17 C19 123.8(5) . .
N3 C17 C18 122.0(5) . .
C19 C17 C18 114.2(5) . .
O6 C18 O5 127.3(5) . .
O6 C18 C17 118.2(5) . .
O5 C18 C17 114.5(5) . .
C20 C19 C24 117.7(5) . .
C20 C19 C17 118.4(5) . .
C24 C19 C17 123.8(5) . .
C21 C20 C19 121.9(6) . .
C21 C20 H20 119.1 . .
C19 C20 H20 119.1 . .
C20 C21 C22 119.6(6) . .
C20 C21 H21 120.2 . .
C22 C21 H21 120.2 . .
C21 C22 C23 120.8(6) . .
C21 C22 H22 119.6 . .
C23 C22 H22 119.6 . .
C22 C23 C24 121.2(5) . .
C22 C23 H23 119.4 . .
C24 C23 H23 119.4 . .
C23 C24 N4 122.3(5) . .
C23 C24 C19 118.7(5) . .
N4 C24 C19 118.9(5) . .
O7 C25 N8 129.5(5) . .
O7 C25 C26 117.7(4) . .
N8 C25 C26 112.8(4) . .
O7 C25 Na1 41.2(2) . 5_656
N8 C25 Na1 167.2(4) . 5_656
C26 C25 Na1 76.8(3) . 5_656
O8 C26 N5 129.8(5) . .
O8 C26 C25 117.4(5) . .
N5 C26 C25 112.8(4) . .
O8 C26 Na1 43.7(3) . 5_656
N5 C26 Na1 169.0(4) . 5_656
C25 C26 Na1 74.2(3) . 5_656
N5 C27 C28 122.7(5) . .
N5 C27 C32 120.1(4) . .
C28 C27 C32 117.1(5) . .
C29 C28 C27 121.3(5) . .
C29 C28 H28 119.4 . .
C27 C28 H28 119.4 . .
C30 C29 C28 121.4(5) . .
C30 C29 H29 119.3 . .
C28 C29 H29 119.3 . .
C31 C30 C29 119.1(5) . .
C31 C30 H30 120.5 . .
C29 C30 H30 120.5 . .
C30 C31 C32 121.9(5) . .
C30 C31 H31 119.1 . .
C32 C31 H31 119.1 . .
C31 C32 C27 118.9(5) . .
C31 C32 C33 117.3(5) . .
C27 C32 C33 123.6(5) . .
N6 C33 C32 122.9(5) . .
N6 C33 C34 121.3(5) . .
C32 C33 C34 115.9(5) . .
O9 C34 O10 126.4(6) . .
O9 C34 C33 118.4(5) . .
O10 C34 C33 115.2(5) . .
C36 C35 C40 120.5(5) . .
C36 C35 N6 125.5(5) . .
C40 C35 N6 113.7(5) . .
C37 C36 C35 119.7(6) . .
C37 C36 H36 120.2 . .
C35 C36 H36 120.2 . .
C36 C37 C38 120.2(6) . .
C36 C37 H37 119.9 . .
C38 C37 H37 119.9 . .
C39 C38 C37 120.2(6) . .
C39 C38 H38 119.9 . .
C37 C38 H38 119.9 . .
C38 C39 C40 120.6(6) . .
C38 C39 H39 119.7 . .
C40 C39 H39 119.7 . .
C39 C40 C35 118.8(5) . .
C39 C40 N7 127.9(5) . .
C35 C40 N7 113.2(4) . .
N7 C41 C43 124.0(5) . .
N7 C41 C42 120.6(5) . .
C43 C41 C42 115.3(4) . .
O11 C42 O12 127.9(5) . .
O11 C42 C41 115.2(5) . .
O12 C42 C41 116.9(5) . .
C44 C43 C48 118.7(5) . .
C44 C43 C41 117.1(5) . .
C48 C43 C41 123.9(5) . .
C45 C44 C43 122.4(5) . .
C45 C44 H44 118.8 . .
C43 C44 H44 118.8 . .
C44 C45 C46 119.1(5) . .
C44 C45 H45 120.5 . .
C46 C45 H45 120.5 . .
C45 C46 C47 120.3(5) . .
C45 C46 H46 119.8 . .
C47 C46 H46 119.8 . .
C46 C47 C48 121.5(5) . .
C46 C47 H47 119.3 . .
C48 C47 H47 119.3 . .
N8 C48 C47 122.1(5) . .
N8 C48 C43 120.1(5) . .
C47 C48 C43 117.8(5) . .
O7 Na1 O12 102.82(15) 5_656 .
O7 Na1 O3 92.19(15) 5_656 5_656
O12 Na1 O3 114.63(16) . 5_656
O7 Na1 O13 167.03(17) 5_656 .
O12 Na1 O13 82.23(15) . .
O3 Na1 O13 96.54(17) 5_656 .
O7 Na1 O8 70.61(14) 5_656 5_656
O12 Na1 O8 130.54(17) . 5_656
O3 Na1 O8 114.58(17) 5_656 5_656
O13 Na1 O8 96.96(15) . 5_656
O7 Na1 C25 20.80(13) 5_656 5_656
O12 Na1 C25 117.74(15) . 5_656
O3 Na1 C25 97.65(15) 5_656 5_656
O13 Na1 C25 147.10(16) . 5_656
O8 Na1 C25 50.15(14) 5_656 5_656
O7 Na1 C26 49.75(14) 5_656 5_656
O12 Na1 C26 130.95(16) . 5_656
O3 Na1 C26 107.07(15) 5_656 5_656
O13 Na1 C26 118.07(16) . 5_656
O8 Na1 C26 21.25(13) 5_656 5_656
C25 Na1 C26 29.05(14) 5_656 5_656
O23' Na2 O14 124.8(9) . .
O23' Na2 O23 21.1(8) . .
O14 Na2 O23 103.7(2) . .
O23' Na2 O15 79.8(9) . .
O14 Na2 O15 145.35(17) . .
O23 Na2 O15 98.9(2) . .
O23' Na2 O12 139.0(8) . .
O14 Na2 O12 89.16(15) . .
O23 Na2 O12 152.27(18) . .
O15 Na2 O12 82.56(14) . .
O23' Na2 O13 84.7(9) . .
O14 Na2 O13 82.82(16) . .
O23 Na2 O13 80.30(17) . .
O15 Na2 O13 127.15(17) . .
O12 Na2 O13 77.06(14) . .
O23' Na2 O16 87.4(8) . .
O14 Na2 O16 76.80(15) . .
O23 Na2 O16 81.45(16) . .
O15 Na2 O16 81.03(15) . .
O12 Na2 O16 125.82(15) . .
O13 Na2 O16 148.44(16) . .
O17 Na3 O16 133.8(3) . .
O17 Na3 O15 97.0(3) . .
O16 Na3 O15 87.16(17) . .
O17 Na3 O22 124.5(3) . .
O16 Na3 O22 101.6(2) . .
O15 Na3 O22 86.90(17) . .
O17 Na3 O19 84.1(3) . .
O16 Na3 O19 93.4(2) . .
O15 Na3 O19 177.9(3) . .
O22 Na3 O19 91.0(2) . .
O17 Na3 O17' 38.4(4) . .
O16 Na3 O17' 169.5(3) . .
O15 Na3 O17' 87.4(3) . .
O22 Na3 O17' 87.0(3) . .
O19 Na3 O17' 92.4(3) . .
O17 Na3 O18' 41.7(4) . .
O16 Na3 O18' 92.8(4) . .
O15 Na3 O18' 88.0(4) . .
O22 Na3 O18' 164.4(4) . .
O19 Na3 O18' 93.9(4) . .
O17' Na3 O18' 78.1(5) . .
O20 Na4 O1 141.8(5) . .
O20 Na4 O21' 78.7(5) . .
O1 Na4 O21' 96.7(3) . .
O20 Na4 O11 117.6(5) . .
O1 Na4 O11 100.52(16) . .
O21' Na4 O11 102.2(4) . .
O20 Na4 O20' 22.5(5) . .
O1 Na4 O20' 164.0(4) . .
O21' Na4 O20' 78.8(5) . .
O11 Na4 O20' 95.4(3) . .
O20 Na4 O2 92.8(5) . .
O1 Na4 O2 70.23(14) . .
O21' Na4 O2 146.6(4) . .
O11 Na4 O2 110.32(16) . .
O20' Na4 O2 105.2(3) . .
O20 Na4 O21 96.6(5) . .
O1 Na4 O21 87.8(3) . .
O21' Na4 O21 19.7(3) . .
O11 Na4 O21 86.6(3) . .
O20' Na4 O21 92.1(4) . .
O2 Na4 O21 154.1(3) . .
Na2 O14 H14E 110.1 . .
Na2 O14 H14D 122.6 . .
H14E O14 H14D 118.7 . .
Na3 O15 Na2 98.69(17) . .
Na3 O16 Na2 92.79(16) . .
C49 O13 Na1 119.4(4) . .
C49 O13 Na2 124.2(4) . .
Na1 O13 Na2 93.77(15) . .
C49 O13 H13A 104.0 . .
Na1 O13 H13A 108.5 . .
Na2 O13 H13A 105.8 . .
O13 C49 C50 106.8(6) . .
O13 C49 H49A 110.4 . .
C50 C49 H49A 110.4 . .
O13 C49 H49B 110.4 . .
C50 C49 H49B 110.4 . .
H49A C49 H49B 108.6 . .
C49 C50 H50A 109.5 . .
C49 C50 H50B 109.5 . .
H50A C50 H50B 109.5 . .
C49 C50 H50C 109.5 . .
H50A C50 H50C 109.5 . .
H50B C50 H50C 109.5 . .
C51 O19 Na3 116.8(6) . .
C51 O19 H19A 121.6 . .
Na3 O19 H19A 121.6 . .
O19 C51 C52 116.0(9) . .
O19 C51 H51A 108.3 . .
C52 C51 H51A 108.3 . .
O19 C51 H51B 108.3 . .
C52 C51 H51B 108.3 . .
H51A C51 H51B 107.4 . .
C51 C52 H52A 109.5 . .
C51 C52 H52B 109.5 . .
H52A C52 H52B 109.5 . .
C51 C52 H52C 109.5 . .
H52A C52 H52C 109.5 . .
H52B C52 H52C 109.5 . .
Na3 O22 H22A 126.4 . .
Na3 O22 H22B 114.1 . .
H22A O22 H22B 116.7 . .
C53 O21 Na4 130.3(12) . .
O21 C53 C54 109.6(13) . .
O21 C53 H53A 109.8 . .
C54 C53 H53A 109.8 . .
O21 C53 H53B 109.8 . .
C54 C53 H53B 109.8 . .
H53A C53 H53B 108.2 . .
C53' O21' Na4 117.6(10) . .
O21' C53' C54' 103.8(17) . .
O21' C53' H53C 111.0 . .
C54' C53' H53C 111.0 . .
O21' C53' H53D 111.0 . .
C54' C53' H53D 111.0 . .
H53C C53' H53D 109.0 . .
C53' C54' H54D 109.5 . .
C53' C54' H54E 109.5 . .
H54D C54' H54E 109.5 . .
C53' C54' H54F 109.5 . .
H54D C54' H54F 109.5 . .
H54E C54' H54F 109.5 . .

loop_
_geom_bond_atom_site_label_1
_geom_bond_atom_site_label_2
_geom_bond_distance
_geom_bond_site_symmetry_2
Ni1 N1 1.850(4) .
Ni1 N4 1.857(4) .
Ni1 N3 1.872(4) .
Ni1 N2 1.882(4) .
Ni2 N8 1.870(4) .
Ni2 N6 1.871(4) .
Ni2 N5 1.880(4) .
Ni2 N7 1.880(4) .
O1 C1 1.220(6) .
O1 Na4 2.284(4) .
O2 C2 1.234(6) .
O2 Na4 2.438(4) .
O3 C10 1.246(7) .
O3 Na1 2.319(4) 5_656
O4 C10 1.245(6) .
O5 C18 1.265(7) .
O6 C18 1.251(7) .
O7 C25 1.227(6) .
O7 Na1 2.276(4) 5_656
O8 C26 1.234(6) .
O8 Na1 2.355(4) 5_656
O9 C34 1.249(7) .
O10 C34 1.258(7) .
O11 C42 1.243(7) .
O11 Na4 2.304(4) .
O12 C42 1.261(7) .
O12 Na1 2.312(4) .
O12 Na2 2.431(4) .
N1 C2 1.345(7) .
N1 C3 1.416(6) .
N2 C9 1.321(7) .
N2 C11 1.421(7) .
N3 C17 1.313(7) .
N3 C16 1.424(7) .
N4 C1 1.348(7) .
N4 C24 1.417(7) .
N5 C26 1.346(7) .
N5 C27 1.407(6) .
N6 C33 1.310(7) .
N6 C35 1.425(7) .
N7 C41 1.312(7) .
N7 C40 1.434(7) .
N8 C25 1.358(7) .
N8 C48 1.401(6) .
C1 C2 1.558(7) .
C3 C4 1.410(7) .
C3 C8 1.415(8) .
C4 C5 1.374(8) .
C4 H4 0.9500 .
C5 C6 1.390(8) .
C5 H5 0.9500 .
C6 C7 1.369(8) .
C6 H6 0.9500 .
C7 C8 1.420(7) .
C7 H7 0.9500 .
C8 C9 1.456(7) .
C9 C10 1.546(7) .
C11 C12 1.404(8) .
C11 C16 1.411(8) .
C12 C13 1.378(9) .
C12 H12 0.9500 .
C13 C14 1.378(10) .
C13 H13 0.9500 .
C14 C15 1.382(9) .
C14 H14 0.9500 .
C15 C16 1.403(8) .
C15 H15 0.9500 .
C17 C19 1.442(8) .
C17 C18 1.538(8) .
C19 C20 1.426(8) .
C19 C24 1.427(8) .
C20 C21 1.370(9) .
C20 H20 0.9500 .
C21 C22 1.379(9) .
C21 H21 0.9500 .
C22 C23 1.385(8) .
C22 H22 0.9500 .
C23 C24 1.398(7) .
C23 H23 0.9500 .
C25 C26 1.540(7) .
C25 Na1 3.051(6) 5_656
C26 Na1 3.087(6) 5_656
C27 C28 1.417(7) .
C27 C32 1.426(8) .
C28 C29 1.388(8) .
C28 H28 0.9500 .
C29 C30 1.373(8) .
C29 H29 0.9500 .
C30 C31 1.372(8) .
C30 H30 0.9500 .
C31 C32 1.424(8) .
C31 H31 0.9500 .
C32 C33 1.458(7) .
C33 C34 1.524(8) .
C35 C36 1.395(8) .
C35 C40 1.408(7) .
C36 C37 1.382(8) .
C36 H36 0.9500 .
C37 C38 1.394(9) .
C37 H37 0.9500 .
C38 C39 1.387(8) .
C38 H38 0.9500 .
C39 C40 1.390(8) .
C39 H39 0.9500 .
C41 C43 1.455(7) .
C41 C42 1.545(7) .
C43 C44 1.409(7) .
C43 C48 1.417(7) .
C44 C45 1.371(8) .
C44 H44 0.9500 .
C45 C46 1.385(8) .
C45 H45 0.9500 .
C46 C47 1.391(7) .
C46 H46 0.9500 .
C47 C48 1.411(7) .
C47 H47 0.9500 .
Na1 O7 2.276(4) 5_656
Na1 O3 2.319(4) 5_656
Na1 O13 2.336(4) .
Na1 O8 2.355(4) 5_656
Na1 C25 3.051(6) 5_656
Na1 C26 3.087(6) 5_656
Na2 O23' 2.33(3) .
Na2 O14 2.366(4) .
Na2 O23 2.374(5) .
Na2 O15 2.384(5) .
Na2 O13 2.476(5) .
Na2 O16 2.624(5) .
Na3 O17 2.209(10) .
Na3 O16 2.353(5) .
Na3 O15 2.373(5) .
Na3 O22 2.377(6) .
Na3 O19 2.385(6) .
Na3 O17' 2.552(11) .
Na3 O18' 2.564(15) .
Na4 O20 2.198(13) .
Na4 O21' 2.302(11) .
Na4 O20' 2.404(13) .
Na4 O21 2.444(11) .
O14 H14E 0.8497 .
O14 H14D 0.8506 .
O13 C49 1.404(8) .
O13 H13A 0.8502 .
C49 C50 1.452(10) .
C49 H49A 0.9900 .
C49 H49B 0.9900 .
C50 H50A 0.9800 .
C50 H50B 0.9800 .
C50 H50C 0.9800 .
O19 C51 1.377(10) .
O19 H19A 0.9500 .
C51 C52 1.450(12) .
C51 H51A 0.9900 .
C51 H51B 0.9900 .
C52 H52A 0.9800 .
C52 H52B 0.9800 .
C52 H52C 0.9800 .
O22 H22A 0.8502 .
O22 H22B 0.8499 .
O21 C53 1.415(9) .
C53 C54 1.541(10) .
C53 H53A 0.9900 .
C53 H53B 0.9900 .
C54 H54A 0.9800 .
C54 H54B 0.9800 .
C54 H54C 0.9800 .
O21' C53' 1.430(10) .
C53' C54' 1.558(10) .
C53' H53C 0.9900 .
C53' H53D 0.9900 .
C54' H54D 0.9800 .
C54' H54E 0.9800 .
C54' H54F 0.9800 .

loop_
_geom_torsion_atom_site_label_1
_geom_torsion_atom_site_label_2
_geom_torsion_atom_site_label_3
_geom_torsion_atom_site_label_4
_geom_torsion
_geom_torsion_site_symmetry_1
_geom_torsion_site_symmetry_4
N4 Ni1 N1 C2 25.5(4) . .
N3 Ni1 N1 C2 -35(11) . .
N2 Ni1 N1 C2 -151.7(4) . .
N4 Ni1 N1 C3 -155.9(4) . .
N3 Ni1 N1 C3 143(11) . .
N2 Ni1 N1 C3 26.9(4) . .
N1 Ni1 N2 C9 -23.6(5) . .
N4 Ni1 N2 C9 -113(4) . .
N3 Ni1 N2 C9 157.4(5) . .
N1 Ni1 N2 C11 157.5(4) . .
N4 Ni1 N2 C11 68(4) . .
N3 Ni1 N2 C11 -21.5(4) . .
N1 Ni1 N3 C17 85(11) . .
N4 Ni1 N3 C17 24.3(5) . .
N2 Ni1 N3 C17 -158.5(5) . .
N1 Ni1 N3 C16 -95(11) . .
N4 Ni1 N3 C16 -155.7(4) . .
N2 Ni1 N3 C16 21.4(4) . .
N1 Ni1 N4 C1 -25.2(4) . .
N3 Ni1 N4 C1 153.8(4) . .
N2 Ni1 N4 C1 65(4) . .
N1 Ni1 N4 C24 156.0(4) . .
N3 Ni1 N4 C24 -25.0(4) . .
N2 Ni1 N4 C24 -114(4) . .
N8 Ni2 N5 C26 -19.3(4) . .
N6 Ni2 N5 C26 161.6(4) . .
N7 Ni2 N5 C26 93(4) . .
N8 Ni2 N5 C27 160.2(4) . .
N6 Ni2 N5 C27 -18.9(5) . .
N7 Ni2 N5 C27 -88(4) . .
N8 Ni2 N6 C33 -98(10) . .
N5 Ni2 N6 C33 31.2(5) . .
N7 Ni2 N6 C33 -151.6(5) . .
N8 Ni2 N6 C35 72(10) . .
N5 Ni2 N6 C35 -158.8(4) . .
N7 Ni2 N6 C35 18.4(4) . .
N8 Ni2 N7 C41 -24.1(5) . .
N6 Ni2 N7 C41 154.9(5) . .
N5 Ni2 N7 C41 -136(4) . .
N8 Ni2 N7 C40 162.1(4) . .
N6 Ni2 N7 C40 -18.8(4) . .
N5 Ni2 N7 C40 50(4) . .
N6 Ni2 N8 C25 148(10) . .
N5 Ni2 N8 C25 19.2(4) . .
N7 Ni2 N8 C25 -158.1(4) . .
N6 Ni2 N8 C48 -34(10) . .
N5 Ni2 N8 C48 -163.2(4) . .
N7 Ni2 N8 C48 19.6(4) . .
Na4 O1 C1 N4 -179.8(4) . .
Na4 O1 C1 C2 -2.8(6) . .
C24 N4 C1 O1 15.4(8) . .
Ni1 N4 C1 O1 -163.4(5) . .
C24 N4 C1 C2 -161.7(4) . .
Ni1 N4 C1 C2 19.5(5) . .
Na4 O2 C2 N1 179.4(4) . .
Na4 O2 C2 C1 2.6(5) . .
C3 N1 C2 O2 -15.3(8) . .
Ni1 N1 C2 O2 163.4(5) . .
C3 N1 C2 C1 161.6(4) . .
Ni1 N1 C2 C1 -19.7(5) . .
O1 C1 C2 O2 -0.1(7) . .
N4 C1 C2 O2 177.4(5) . .
O1 C1 C2 N1 -177.4(5) . .
N4 C1 C2 N1 0.1(6) . .
C2 N1 C3 C4 -23.5(7) . .
Ni1 N1 C3 C4 158.1(4) . .
C2 N1 C3 C8 161.6(5) . .
Ni1 N1 C3 C8 -16.8(7) . .
C8 C3 C4 C5 1.9(8) . .
N1 C3 C4 C5 -173.1(5) . .
C3 C4 C5 C6 -2.0(9) . .
C4 C5 C6 C7 0.2(8) . .
C5 C6 C7 C8 1.5(9) . .
C4 C3 C8 C7 -0.2(8) . .
N1 C3 C8 C7 174.8(5) . .
C4 C3 C8 C9 178.7(5) . .
N1 C3 C8 C9 -6.3(8) . .
C6 C7 C8 C3 -1.5(8) . .
C6 C7 C8 C9 179.5(5) . .
C11 N2 C9 C8 -171.8(5) . .
Ni1 N2 C9 C8 9.4(8) . .
C11 N2 C9 C10 11.5(8) . .
Ni1 N2 C9 C10 -167.3(4) . .
C3 C8 C9 N2 10.2(8) . .
C7 C8 C9 N2 -170.9(5) . .
C3 C8 C9 C10 -172.9(5) . .
C7 C8 C9 C10 6.0(7) . .
Na1 O3 C10 O4 148.4(5) 5_656 .
Na1 O3 C10 C9 -29.8(10) 5_656 .
N2 C9 C10 O4 80.2(7) . .
C8 C9 C10 O4 -96.7(6) . .
N2 C9 C10 O3 -101.4(6) . .
C8 C9 C10 O3 81.7(6) . .
C9 N2 C11 C12 26.9(9) . .
Ni1 N2 C11 C12 -154.2(5) . .
C9 N2 C11 C16 -161.9(5) . .
Ni1 N2 C11 C16 17.0(6) . .
C16 C11 C12 C13 2.5(9) . .
N2 C11 C12 C13 173.2(6) . .
C11 C12 C13 C14 -2.4(11) . .
C12 C13 C14 C15 0.2(12) . .
C13 C14 C15 C16 1.9(10) . .
C14 C15 C16 C11 -1.8(9) . .
C14 C15 C16 N3 -172.9(6) . .
C12 C11 C16 C15 -0.4(8) . .
N2 C11 C16 C15 -172.2(5) . .
C12 C11 C16 N3 171.7(5) . .
N2 C11 C16 N3 -0.1(7) . .
C17 N3 C16 C15 -25.4(9) . .
Ni1 N3 C16 C15 154.7(5) . .
C17 N3 C16 C11 163.1(5) . .
Ni1 N3 C16 C11 -16.9(6) . .
C16 N3 C17 C19 170.0(5) . .
Ni1 N3 C17 C19 -10.0(8) . .
C16 N3 C17 C18 -12.0(8) . .
Ni1 N3 C17 C18 167.9(4) . .
N3 C17 C18 O6 109.0(7) . .
C19 C17 C18 O6 -72.8(7) . .
N3 C17 C18 O5 -74.0(7) . .
C19 C17 C18 O5 104.2(6) . .
N3 C17 C19 C20 170.8(5) . .
C18 C17 C19 C20 -7.4(7) . .
N3 C17 C19 C24 -13.3(8) . .
C18 C17 C19 C24 168.6(5) . .
C24 C19 C20 C21 -2.1(8) . .
C17 C19 C20 C21 174.1(5) . .
C19 C20 C21 C22 -1.4(9) . .
C20 C21 C22 C23 2.3(9) . .
C21 C22 C23 C24 0.4(8) . .
C22 C23 C24 N4 172.3(5) . .
C22 C23 C24 C19 -3.8(8) . .
C1 N4 C24 C23 16.5(7) . .
Ni1 N4 C24 C23 -164.8(4) . .
C1 N4 C24 C19 -167.4(5) . .
Ni1 N4 C24 C19 11.3(7) . .
C20 C19 C24 C23 4.6(7) . .
C17 C19 C24 C23 -171.4(5) . .
C20 C19 C24 N4 -171.7(5) . .
C17 C19 C24 N4 12.4(8) . .
Na1 O7 C25 N8 167.8(4) 5_656 .
Na1 O7 C25 C26 -8.2(6) 5_656 .
C48 N8 C25 O7 -8.8(9) . .
Ni2 N8 C25 O7 169.0(5) . .
C48 N8 C25 C26 167.3(4) . .
Ni2 N8 C25 C26 -14.9(5) . .
C48 N8 C25 Na1 30(2) . 5_656
Ni2 N8 C25 Na1 -151.9(15) . 5_656
Na1 O8 C26 N5 -167.8(5) 5_656 .
Na1 O8 C26 C25 9.6(6) 5_656 .
C27 N5 C26 O8 13.0(9) . .
Ni2 N5 C26 O8 -167.5(5) . .
C27 N5 C26 C25 -164.4(5) . .
Ni2 N5 C26 C25 15.1(5) . .
C27 N5 C26 Na1 -37(2) . 5_656
Ni2 N5 C26 Na1 142.6(17) . 5_656
O7 C25 C26 O8 -1.3(8) . .
N8 C25 C26 O8 -177.9(5) . .
Na1 C25 C26 O8 -6.9(4) 5_656 .
O7 C25 C26 N5 176.4(5) . .
N8 C25 C26 N5 -0.2(6) . .
Na1 C25 C26 N5 170.9(4) 5_656 .
O7 C25 C26 Na1 5.5(4) . 5_656
N8 C25 C26 Na1 -171.1(4) . 5_656
C26 N5 C27 C28 2.4(8) . .
Ni2 N5 C27 C28 -177.0(4) . .
C26 N5 C27 C32 179.7(5) . .
Ni2 N5 C27 C32 0.2(7) . .
N5 C27 C28 C29 172.1(5) . .
C32 C27 C28 C29 -5.2(8) . .
C27 C28 C29 C30 0.4(8) . .
C28 C29 C30 C31 2.8(8) . .
C29 C30 C31 C32 -0.9(8) . .
C30 C31 C32 C27 -4.1(8) . .
C30 C31 C32 C33 169.8(5) . .
N5 C27 C32 C31 -170.5(5) . .
C28 C27 C32 C31 6.9(7) . .
N5 C27 C32 C33 16.0(8) . .
C28 C27 C32 C33 -166.6(5) . .
C35 N6 C33 C32 166.4(5) . .
Ni2 N6 C33 C32 -24.6(7) . .
C35 N6 C33 C34 -13.1(8) . .
Ni2 N6 C33 C34 156.0(4) . .
C31 C32 C33 N6 -177.4(5) . .
C27 C32 C33 N6 -3.8(8) . .
C31 C32 C33 C34 2.1(7) . .
C27 C32 C33 C34 175.7(5) . .
N6 C33 C34 O9 110.2(6) . .
C32 C33 C34 O9 -69.3(7) . .
N6 C33 C34 O10 -72.1(7) . .
C32 C33 C34 O10 108.4(6) . .
C33 N6 C35 C36 -30.5(8) . .
Ni2 N6 C35 C36 159.1(5) . .
C33 N6 C35 C40 156.2(5) . .
Ni2 N6 C35 C40 -14.2(6) . .
C40 C35 C36 C37 -3.4(9) . .
N6 C35 C36 C37 -176.3(5) . .
C35 C36 C37 C38 3.0(9) . .
C36 C37 C38 C39 0.1(10) . .
C37 C38 C39 C40 -2.8(10) . .
C38 C39 C40 C35 2.3(9) . .
C38 C39 C40 N7 176.9(6) . .
C36 C35 C40 C39 0.8(9) . .
N6 C35 C40 C39 174.4(5) . .
C36 C35 C40 N7 -174.6(5) . .
N6 C35 C40 N7 -0.9(7) . .
C41 N7 C40 C39 26.7(9) . .
Ni2 N7 C40 C39 -159.4(5) . .
C41 N7 C40 C35 -158.5(5) . .
Ni2 N7 C40 C35 15.5(6) . .
C40 N7 C41 C43 -171.8(5) . .
Ni2 N7 C41 C43 15.2(7) . .
C40 N7 C41 C42 11.0(8) . .
Ni2 N7 C41 C42 -162.1(4) . .
Na4 O11 C42 O12 -172.6(4) . .
Na4 O11 C42 C41 5.4(7) . .
Na1 O12 C42 O11 167.1(4) . .
Na2 O12 C42 O11 -19.2(8) . .
Na1 O12 C42 C41 -10.8(7) . .
Na2 O12 C42 C41 162.8(3) . .
N7 C41 C42 O11 78.5(6) . .
C43 C41 C42 O11 -99.0(6) . .
N7 C41 C42 O12 -103.3(6) . .
C43 C41 C42 O12 79.2(6) . .
N7 C41 C43 C44 -179.0(5) . .
C42 C41 C43 C44 -1.7(7) . .
N7 C41 C43 C48 7.0(8) . .
C42 C41 C43 C48 -175.6(5) . .
C48 C43 C44 C45 2.1(8) . .
C41 C43 C44 C45 -172.2(5) . .
C43 C44 C45 C46 0.7(9) . .
C44 C45 C46 C47 -1.7(9) . .
C45 C46 C47 C48 -0.2(9) . .
C25 N8 C48 C47 -10.1(8) . .
Ni2 N8 C48 C47 172.4(4) . .
C25 N8 C48 C43 171.7(5) . .
Ni2 N8 C48 C43 -5.7(7) . .
C46 C47 C48 N8 -175.3(5) . .
C46 C47 C48 C43 2.9(8) . .
C44 C43 C48 N8 174.4(5) . .
C41 C43 C48 N8 -11.7(8) . .
C44 C43 C48 C47 -3.8(8) . .
C41 C43 C48 C47 170.1(5) . .
C42 O12 Na1 O7 8.9(5) . 5_656
Na2 O12 Na1 O7 -166.17(15) . 5_656
C42 O12 Na1 O3 107.4(5) . 5_656
Na2 O12 Na1 O3 -67.69(19) . 5_656
C42 O12 Na1 O13 -159.0(5) . .
Na2 O12 Na1 O13 25.98(15) . .
C42 O12 Na1 O8 -66.5(5) . 5_656
Na2 O12 Na1 O8 118.51(19) . 5_656
C42 O12 Na1 C25 -6.6(5) . 5_656
Na2 O12 Na1 C25 178.32(15) . 5_656
C42 O12 Na1 C26 -38.3(6) . 5_656
Na2 O12 Na1 C26 146.67(17) . 5_656
C42 O12 Na2 O23' 93.7(15) . .
Na1 O12 Na2 O23' -90.7(14) . .
C42 O12 Na2 O14 -117.6(4) . .
Na1 O12 Na2 O14 57.98(16) . .
C42 O12 Na2 O23 123.5(5) . .
Na1 O12 Na2 O23 -60.9(5) . .
C42 O12 Na2 O15 28.6(4) . .
Na1 O12 Na2 O15 -155.76(16) . .
C42 O12 Na2 O13 159.6(4) . .
Na1 O12 Na2 O13 -24.84(15) . .
C42 O12 Na2 O16 -44.6(5) . .
Na1 O12 Na2 O16 130.99(17) . .
C1 O1 Na4 O20 71.1(8) . .
C1 O1 Na4 O21' 151.3(5) . .
C1 O1 Na4 O11 -105.0(4) . .
C1 O1 Na4 O20' 78.8(14) . .
C1 O1 Na4 O2 3.0(4) . .
C1 O1 Na4 O21 168.9(5) . .
C42 O11 Na4 O20 -98.0(6) . .
C42 O11 Na4 O1 79.2(5) . .
C42 O11 Na4 O21' 178.5(6) . .
C42 O11 Na4 O20' -101.8(6) . .
C42 O11 Na4 O2 6.6(5) . .
C42 O11 Na4 O21 166.4(5) . .
C2 O2 Na4 O20 -147.8(6) . .
C2 O2 Na4 O1 -2.9(3) . .
C2 O2 Na4 O21' -74.2(8) . .
C2 O2 Na4 O11 91.4(4) . .
C2 O2 Na4 O20' -166.8(5) . .
C2 O2 Na4 O21 -36.6(8) . .
O17 Na3 O15 Na2 129.1(3) . .
O16 Na3 O15 Na2 -4.72(18) . .
O22 Na3 O15 Na2 -106.51(19) . .
O19 Na3 O15 Na2 -110(6) . .
O17' Na3 O15 Na2 166.3(3) . .
O18' Na3 O15 Na2 88.2(4) . .
O23' Na2 O15 Na3 93.2(8) . .
O14 Na2 O15 Na3 -46.3(3) . .
O23 Na2 O15 Na3 84.1(2) . .
O12 Na2 O15 Na3 -123.90(18) . .
O13 Na2 O15 Na3 168.58(17) . .
O16 Na2 O15 Na3 4.28(16) . .
O17 Na3 O16 Na2 -92.8(4) . .
O15 Na3 O16 Na2 4.24(16) . .
O22 Na3 O16 Na2 90.49(17) . .
O19 Na3 O16 Na2 -177.8(2) . .
O17' Na3 O16 Na2 -54.6(16) . .
O18' Na3 O16 Na2 -83.6(4) . .
O23' Na2 O16 Na3 -84.4(9) . .
O14 Na2 O16 Na3 148.90(19) . .
O23 Na2 O16 Na3 -104.7(2) . .
O15 Na2 O16 Na3 -4.27(16) . .
O12 Na2 O16 Na3 69.7(2) . .
O13 Na2 O16 Na3 -159.9(3) . .
O7 Na1 O13 C49 -6.1(11) 5_656 .
O12 Na1 O13 C49 107.8(5) . .
O3 Na1 O13 C49 -138.1(5) 5_656 .
O8 Na1 O13 C49 -22.3(5) 5_656 .
C25 Na1 O13 C49 -23.1(7) 5_656 .
C26 Na1 O13 C49 -24.8(5) 5_656 .
O7 Na1 O13 Na2 -139.3(8) 5_656 .
O12 Na1 O13 Na2 -25.39(15) . .
O3 Na1 O13 Na2 88.68(18) 5_656 .
O8 Na1 O13 Na2 -155.49(17) 5_656 .
C25 Na1 O13 Na2 -156.2(3) 5_656 .
C26 Na1 O13 Na2 -158.00(15) 5_656 .
O23' Na2 O13 C49 37.8(10) . .
O14 Na2 O13 C49 164.0(5) . .
O23 Na2 O13 C49 58.6(5) . .
O15 Na2 O13 C49 -35.2(5) . .
O12 Na2 O13 C49 -105.2(5) . .
O16 Na2 O13 C49 114.1(5) . .
O23' Na2 O13 Na1 167.6(9) . .
O14 Na2 O13 Na1 -66.29(17) . .
O23 Na2 O13 Na1 -171.6(2) . .
O15 Na2 O13 Na1 94.6(2) . .
O12 Na2 O13 Na1 24.50(15) . .
O16 Na2 O13 Na1 -116.1(3) . .
Na1 O13 C49 C50 -53.9(8) . .
Na2 O13 C49 C50 64.5(7) . .
O17 Na3 O19 C51 -86.5(7) . .
O16 Na3 O19 C51 47.2(7) . .
O15 Na3 O19 C51 152(6) . .
O22 Na3 O19 C51 148.9(7) . .
O17' Na3 O19 C51 -124.1(7) . .
O18' Na3 O19 C51 -45.9(7) . .
Na3 O19 C51 C52 176.3(6) . .
O20 Na4 O21 C53 59.9(14) . .
O1 Na4 O21 C53 -82.0(13) . .
O21' Na4 O21 C53 34.8(13) . .
O11 Na4 O21 C53 177.3(13) . .
O20' Na4 O21 C53 82.0(13) . .
O2 Na4 O21 C53 -50.4(16) . .
Na4 O21 C53 C54 99.4(17) . .
O20 Na4 O21' C53' 132.4(14) . .
O1 Na4 O21' C53' -9.2(13) . .
O11 Na4 O21' C53' -111.5(12) . .
O20' Na4 O21' C53' 155.3(13) . .
O2 Na4 O21' C53' 54.6(16) . .
O21 Na4 O21' C53' -73.1(17) . .
Na4 O21' C53' C54' 142.8(14) . .
